data_7702053
loop_
_publ_author_name
'Naga Babu, Chatla'
'Srinivas, Katam'
'Prabusankar, Ganesan'

_publ_section_title
;
 Facile access to zinc and cadmium selones: highly active catalysts for
 Barbier reactions in aqueous media.
;
_journal_issue 15
_journal_name_full 'Dalton transactions (Cambridge, England : 2003)'
_journal_page_first 6456
_journal_page_last 6465
_journal_paper_doi 10.1039/c5dt04871k
_journal_volume 45
_journal_year 2016
_chemical_formula_moiety 'C15 H18 Cd Cl2 N2 O2 Se'
_chemical_formula_sum 'C15 H18 Cd Cl2 N2 O2 Se'
_chemical_formula_weight 520.60
_space_group_crystal_system monoclinic
_space_group_IT_number 14
_space_group_name_Hall '-P 2ybc'
_space_group_name_H-M_alt 'P 1 21/c 1'
_symmetry_Int_Tables_number 14
_audit_creation_date 2016-02-01
_audit_creation_method
;
Olex2 1.2
(compiled 2015.09.30 svn.r3233 for OlexSys, GUI svn.r5103)
;
_audit_update_record
;
2016-02-01 deposited with the CCDC.
2016-02-25 downloaded from the CCDC.
;
_cell_angle_alpha 90
_cell_angle_beta 93.068(2)
_cell_angle_gamma 90
_cell_formula_units_Z 4
_cell_length_a 7.35782(16)
_cell_length_b 11.7976(3)
_cell_length_c 21.8444(5)
_cell_measurement_reflns_used 6814
_cell_measurement_temperature 298
_cell_measurement_theta_max 70.8510
_cell_measurement_theta_min 4.2390
_cell_volume 1893.48(8)
_computing_cell_refinement
;
CrysAlisPro, Agilent Technologies,
Version 1.171.37.35 (release 13-08-2014 CrysAlis171 .NET)
(compiled Aug 13 2014,18:06:01)
;
_computing_data_collection
;
CrysAlisPro, Agilent Technologies,
Version 1.171.37.35 (release 13-08-2014 CrysAlis171 .NET)
(compiled Aug 13 2014,18:06:01)
;
_computing_data_reduction
;
CrysAlisPro, Agilent Technologies,
Version 1.171.37.35 (release 13-08-2014 CrysAlis171 .NET)
(compiled Aug 13 2014,18:06:01)
;
_computing_molecular_graphics 'Olex2 (Dolomanov et al., 2009)'
_computing_publication_material 'Olex2 (Dolomanov et al., 2009)'
_computing_structure_refinement 'olex2.refine (Bourhis et al., 2015)'
_computing_structure_solution 'ShelXT (Sheldrick, 2015)'
_diffrn_ambient_temperature 298
_diffrn_detector 'CCD plate'
_diffrn_detector_area_resol_mean 16.1293
_diffrn_detector_type Eos
_diffrn_measured_fraction_theta_full 0.9906
_diffrn_measured_fraction_theta_max 0.9906
_diffrn_measurement_details
;
#__ type_ start__ end____ width___ exp.time_
  1 omega  -93.00  -67.00   1.0000    8.1600
omega____ theta____ kappa____ phi______ frames
    -      -33.5000  178.0000   90.0000 26

#__ type_ start__ end____ width___ exp.time_
  2 omega  -33.00   -6.00   1.0000    8.1600
omega____ theta____ kappa____ phi______ frames
    -      -33.5000  125.0000  -60.0000 27

#__ type_ start__ end____ width___ exp.time_
  3 omega -103.00  -15.00   1.0000    8.1600
omega____ theta____ kappa____ phi______ frames
    -      -33.5000  -50.0000   90.0000 88

#__ type_ start__ end____ width___ exp.time_
  4 omega  -53.00   35.00   1.0000    8.1600
omega____ theta____ kappa____ phi______ frames
    -      -33.5000   50.0000 -120.0000 88

#__ type_ start__ end____ width___ exp.time_
  5 omega  -17.00   54.00   1.0000    8.1600
omega____ theta____ kappa____ phi______ frames
    -       54.0000  -38.0000  -60.0000 71

#__ type_ start__ end____ width___ exp.time_
  6 omega    8.00   56.00   1.0000    8.1600
omega____ theta____ kappa____ phi______ frames
    -       54.0000 -106.0000 -166.0000 48

#__ type_ start__ end____ width___ exp.time_
  7 omega   43.00   83.00   1.0000    8.1600
omega____ theta____ kappa____ phi______ frames
    -       54.0000   57.0000  -90.0000 40

#__ type_ start__ end____ width___ exp.time_
  8 omega   47.00  109.00   1.0000    8.1600
omega____ theta____ kappa____ phi______ frames
    -       54.0000 -125.0000  -30.0000 62

#__ type_ start__ end____ width___ exp.time_
  9 omega   28.00  121.00   1.0000    8.1600
omega____ theta____ kappa____ phi______ frames
    -       54.0000   77.0000   90.0000 93

#__ type_ start__ end____ width___ exp.time_
 10 omega  -12.00   51.00   1.0000    8.1600
omega____ theta____ kappa____ phi______ frames
    -       54.0000  -38.0000    0.0000 63

#__ type_ start__ end____ width___ exp.time_
 11 omega   42.00  138.00   1.0000    8.1600
omega____ theta____ kappa____ phi______ frames
    -      108.0000  -91.0000 -180.0000 96

#__ type_ start__ end____ width___ exp.time_
 12 omega   36.00   82.00   1.0000    8.1600
omega____ theta____ kappa____ phi______ frames
    -      108.0000  -25.0000  120.0000 46

#__ type_ start__ end____ width___ exp.time_
 13 omega  118.00  170.00   1.0000    8.1600
omega____ theta____ kappa____ phi______ frames
    -      108.0000  111.0000  120.0000 52

#__ type_ start__ end____ width___ exp.time_
 14 omega   41.00   86.00   1.0000    8.1600
omega____ theta____ kappa____ phi______ frames
    -      108.0000  -25.0000  -60.0000 45

#__ type_ start__ end____ width___ exp.time_
 15 omega   76.00  115.00   1.0000    8.1600
omega____ theta____ kappa____ phi______ frames
    -      108.0000 -111.0000   60.0000 39

#__ type_ start__ end____ width___ exp.time_
 16 omega   40.00  103.00   1.0000    8.1600
omega____ theta____ kappa____ phi______ frames
    -      108.0000  -63.0000   60.0000 63

#__ type_ start__ end____ width___ exp.time_
 17 omega   40.00   89.00   1.0000    8.1600
omega____ theta____ kappa____ phi______ frames
    -      108.0000  -25.0000 -180.0000 49

#__ type_ start__ end____ width___ exp.time_
 18 omega   41.00   94.00   1.0000    8.1600
omega____ theta____ kappa____ phi______ frames
    -      108.0000  -25.0000    0.0000 53

#__ type_ start__ end____ width___ exp.time_
 19 omega   72.00  138.00   1.0000    8.1600
omega____ theta____ kappa____ phi______ frames
    -      108.0000  -91.0000  -60.0000 66

#__ type_ start__ end____ width___ exp.time_
 20 omega   41.00   92.00   1.0000    8.1600
omega____ theta____ kappa____ phi______ frames
    -      108.0000  -50.0000 -180.0000 51

#__ type_ start__ end____ width___ exp.time_
 21 omega  132.00  177.00   1.0000    8.1600
omega____ theta____ kappa____ phi______ frames
    -      108.0000    0.0000 -150.0000 45

#__ type_ start__ end____ width___ exp.time_
 22 omega   80.00  105.00   1.0000    8.1600
omega____ theta____ kappa____ phi______ frames
    -      108.0000 -111.0000 -180.0000 25

#__ type_ start__ end____ width___ exp.time_
 23 omega  107.00  133.00   1.0000    8.1600
omega____ theta____ kappa____ phi______ frames
    -      108.0000  111.0000 -150.0000 26

#__ type_ start__ end____ width___ exp.time_
 24 omega   37.00  117.00   1.0000    8.1600
omega____ theta____ kappa____ phi______ frames
    -      108.0000    0.0000 -150.0000 80

#__ type_ start__ end____ width___ exp.time_
 25 omega   52.00   86.00   1.0000    8.1600
omega____ theta____ kappa____ phi______ frames
    -      108.0000  -38.0000  -30.0000 34

#__ type_ start__ end____ width___ exp.time_
 26 omega   40.00   92.00   1.0000    8.1600
omega____ theta____ kappa____ phi______ frames
    -      108.0000  -38.0000 -120.0000 52

#__ type_ start__ end____ width___ exp.time_
 27 omega   37.00   94.00   1.0000    8.1600
omega____ theta____ kappa____ phi______ frames
    -      108.0000  -25.0000   60.0000 57
;
_diffrn_measurement_device 'four-circle diffractometer'
_diffrn_measurement_device_type 'SuperNova, Dual, Cu at zero, Eos'
_diffrn_measurement_method '\w scans'
_diffrn_orient_matrix_UB_11 -0.0378088000
_diffrn_orient_matrix_UB_12 0.1132277000
_diffrn_orient_matrix_UB_13 0.0320839000
_diffrn_orient_matrix_UB_21 0.0256093000
_diffrn_orient_matrix_UB_22 0.0637298000
_diffrn_orient_matrix_UB_23 -0.0604792000
_diffrn_orient_matrix_UB_31 -0.2046781000
_diffrn_orient_matrix_UB_32 -0.0129111000
_diffrn_orient_matrix_UB_33 -0.0173150000
_diffrn_radiation_monochromator mirror
_diffrn_radiation_probe x-ray
_diffrn_radiation_type 'Cu K\a'
_diffrn_radiation_wavelength 1.54184
_diffrn_reflns_av_R_equivalents 0.0413
_diffrn_reflns_av_unetI/netI 0.0307
_diffrn_reflns_limit_h_max 5
_diffrn_reflns_limit_h_min -8
_diffrn_reflns_limit_k_max 14
_diffrn_reflns_limit_k_min -14
_diffrn_reflns_limit_l_max 26
_diffrn_reflns_limit_l_min -26
_diffrn_reflns_number 12418
_diffrn_reflns_theta_full 70.7352
_diffrn_reflns_theta_max 70.74
_diffrn_reflns_theta_min 4.05
_diffrn_source 'sealed X-ray tube'
_diffrn_source_type 'SuperNova (Cu) X-ray Source'
_exptl_absorpt_coefficient_mu 14.109
_exptl_absorpt_correction_T_max 1.00000
_exptl_absorpt_correction_T_min 0.15708
_exptl_absorpt_correction_type multi-scan
_exptl_absorpt_process_details
;
CrysAlisPro, Agilent Technologies,
Version 1.171.37.35 (release 13-08-2014 CrysAlis171 .NET)
(compiled Aug 13 2014,18:06:01)
Empirical absorption correction using spherical harmonics,
 implemented in SCALE3 ABSPACK scaling algorithm.
;
_exptl_crystal_colour colourless
_exptl_crystal_colour_primary colourless
_exptl_crystal_density_diffrn 1.8261
_exptl_crystal_description block
_exptl_crystal_F_000 1018.5439
_exptl_crystal_size_max 0.09
_exptl_crystal_size_mid 0.07
_exptl_crystal_size_min 0.06
_refine_diff_density_max 0.9644
_refine_diff_density_min -0.8527
_refine_diff_density_rms 0.1244
_refine_ls_d_res_high 0.8166
_refine_ls_d_res_low 10.9066
_refine_ls_goodness_of_fit_ref 1.0447
_refine_ls_hydrogen_treatment mixed
_refine_ls_matrix_type full
_refine_ls_number_constraints 27
_refine_ls_number_parameters 211
_refine_ls_number_reflns 3596
_refine_ls_number_restraints 0
_refine_ls_restrained_S_all 1.0447
_refine_ls_R_factor_all 0.0392
_refine_ls_R_factor_gt 0.0362
_refine_ls_shift/su_max 0.0535
_refine_ls_shift/su_mean 0.0030
_refine_ls_structure_factor_coef Fsqd
_refine_ls_weighting_details 'w=1/[\s^2^(Fo^2^)+(0.0715P)^2^+0.4946P] where P=(Fo^2^+2Fc^2^)/3'
_refine_ls_weighting_scheme calc
_refine_ls_wR_factor_gt 0.1040
_refine_ls_wR_factor_ref 0.1077
_reflns_Friedel_coverage 0.0
_reflns_limit_h_max 8
_reflns_limit_h_min -8
_reflns_limit_k_max 14
_reflns_limit_k_min 0
_reflns_limit_l_max 26
_reflns_limit_l_min 0
_reflns_number_gt 3276
_reflns_number_total 3596
_reflns_threshold_expression I>=2u(I)
_cod_data_source_file c5dt04871k2.cif
_cod_data_source_block 4
_cod_original_cell_volume 1893.49(8)
_cod_database_code 7702053
_chemical_oxdiff_formula 'C10 H19 N2 O4 Se Cd'
_reflns_odcompleteness_completeness 99.92
_reflns_odcompleteness_iscentric 1
_reflns_odcompleteness_theta 66.97
_olex2_refinement_description
;
1. Fixed Uiso
 At 1.2 times of:
  All C(H) groups, All C(H,H) groups
 At 1.5 times of:
  All C(H,H,H) groups
2.a Secondary CH2 refined with riding coordinates:
 C13(H13a,H13b)
2.b Aromatic/amide H refined with riding coordinates:
 C2(H2), C3(H3), C6(H6), C8(H8)
2.c Idealised Me refined as rotating group:
 C10(H10a,H10b,H10c), C11(H11a,H11b,H11c), C12(H12a,H12b,H12c), C15(H15a,H15b,
 H15c)
;
_olex2_submission_special_instructions 'No special instructions were received'

loop_
_space_group_symop_id
_space_group_symop_operation_xyz
1 x,y,z
2 -x,y+1/2,-z+1/2
3 -x,-y,-z
4 x,-y-1/2,z-1/2

loop_
_atom_site_label
_atom_site_type_symbol
_atom_site_fract_x
_atom_site_fract_y
_atom_site_fract_z
_atom_site_U_iso_or_equiv
_atom_site_adp_type
_atom_site_occupancy
_atom_site_refinement_flags_posn
Cd1 Cd 0.75281(4) 0.03765(2) 0.024386(12) 0.04959(13) Uani 1.000000 .
Se1 Se 0.78826(6) 0.20266(4) 0.106839(19) 0.05202(15) Uani 1.000000 .
Cl1 Cl 1.04030(12) 0.13316(8) -0.03077(4) 0.0520(2) Uani 1.000000 .
Cl3 Cl 0.53214(12) 0.07845(10) -0.06607(4) 0.0561(2) Uani 1.000000 .
O1 O 0.4213(6) 0.4192(3) 0.14122(16) 0.0781(10) Uani 1.000000 .
O2 O 0.3009(6) 0.4329(4) 0.04528(17) 0.0839(11) Uani 1.000000 .
N1 N 0.4127(5) 0.1872(3) 0.13729(17) 0.0571(8) Uani 1.000000 .
N2 N 0.5933(4) 0.1223(3) 0.20923(15) 0.0500(7) Uani 1.000000 .
C1 C 0.5889(5) 0.1694(3) 0.15358(18) 0.0484(8) Uani 1.000000 .
C2 C 0.3053(6) 0.1484(5) 0.1829(2) 0.0656(12) Uani 1.000000 .
H2 H 0.1788(6) 0.1494(5) 0.1823(2) 0.0788(14) Uiso 1.000000 R
C3 C 0.4179(6) 0.1091(4) 0.2281(2) 0.0623(11) Uani 1.000000 .
H3 H 0.3847(6) 0.0787(4) 0.2651(2) 0.0747(13) Uiso 1.000000 R
C4 C 0.7518(5) 0.1076(3) 0.25025(17) 0.0483(8) Uani 1.000000 .
C5 C 0.7950(6) 0.1958(4) 0.29105(19) 0.0546(9) Uani 1.000000 .
C6 C 0.9376(7) 0.1791(4) 0.3336(2) 0.0652(11) Uani 1.000000 .
H6 H 0.9686(7) 0.2365(4) 0.3614(2) 0.0782(14) Uiso 1.000000 R
C7 C 1.0367(7) 0.0782(5) 0.3359(2) 0.0645(11) Uani 1.000000 .
C8 C 0.9901(7) -0.0062(4) 0.2946(2) 0.0625(10) Uani 1.000000 .
H8 H 1.0555(7) -0.0737(4) 0.2963(2) 0.0750(13) Uiso 1.000000 R
C9 C 0.8481(6) 0.0060(4) 0.2505(2) 0.0535(9) Uani 1.000000 .
C10 C 1.1885(10) 0.0624(7) 0.3841(3) 0.101(2) Uani 1.000000 .
H10a H 1.274(4) 0.124(3) 0.3819(19) 0.152(3) Uiso 1.000000 GR
H10b H 1.1393(14) 0.061(5) 0.4239(4) 0.152(3) Uiso 1.000000 GR
H10c H 1.250(5) -0.008(3) 0.3772(17) 0.152(3) Uiso 1.000000 GR
C11 C 0.7968(8) -0.0863(5) 0.2059(3) 0.0818(16) Uani 1.000000 .
H11a H 0.6691(16) -0.081(3) 0.1946(18) 0.123(2) Uiso 1.000000 GR
H11b H 0.865(5) -0.078(3) 0.1700(10) 0.123(2) Uiso 1.000000 GR
H11c H 0.823(7) -0.1586(5) 0.2246(9) 0.123(2) Uiso 1.000000 GR
C12 C 0.6878(9) 0.3034(4) 0.2910(3) 0.0763(14) Uani 1.000000 .
H12a H 0.666(6) 0.330(2) 0.2496(3) 0.115(2) Uiso 1.000000 GR
H12b H 0.573(3) 0.2899(10) 0.309(2) 0.115(2) Uiso 1.000000 GR
H12c H 0.755(3) 0.3599(13) 0.3144(19) 0.115(2) Uiso 1.000000 GR
C13 C 0.3459(7) 0.2518(5) 0.0834(2) 0.0673(12) Uani 1.000000 .
H13a H 0.4158(7) 0.2316(5) 0.0486(2) 0.0808(15) Uiso 1.000000 R
H13b H 0.2196(7) 0.2325(5) 0.0735(2) 0.0808(15) Uiso 1.000000 R
C14 C 0.3616(6) 0.3757(5) 0.0947(2) 0.0652(12) Uani 1.000000 .
C15 C 0.3100(12) 0.5542(6) 0.0474(3) 0.101(2) Uani 1.000000 .
H15a H 0.224(6) 0.5854(6) 0.017(2) 0.152(3) Uiso 1.000000 GR
H15b H 0.281(9) 0.5800(7) 0.0874(10) 0.152(3) Uiso 1.000000 GR
H15c H 0.431(3) 0.5784(7) 0.039(3) 0.152(3) Uiso 1.000000 GR

loop_
_atom_site_aniso_label
_atom_site_aniso_U_11
_atom_site_aniso_U_22
_atom_site_aniso_U_33
_atom_site_aniso_U_12
_atom_site_aniso_U_13
_atom_site_aniso_U_23
Cd1 0.04097(18) 0.0665(2) 0.04141(18) 0.00163(10) 0.00341(12) -0.00423(10)
Se1 0.0465(2) 0.0657(3) 0.0445(2) -0.00708(17) 0.00792(18) -0.00532(17)
Cl1 0.0421(4) 0.0606(5) 0.0542(5) 0.0015(4) 0.0094(4) 0.0115(4)
Cl3 0.0400(4) 0.0905(7) 0.0377(4) -0.0117(4) -0.0004(3) 0.0119(4)
O1 0.096(3) 0.082(2) 0.0559(19) 0.006(2) 0.0020(18) -0.0089(17)
O2 0.100(3) 0.094(3) 0.057(2) 0.024(2) -0.001(2) 0.0013(19)
N1 0.0422(17) 0.076(2) 0.0532(19) 0.0034(15) -0.0007(15) -0.0100(16)
N2 0.0442(16) 0.0609(18) 0.0454(17) -0.0006(14) 0.0075(13) -0.0046(14)
C1 0.0450(19) 0.054(2) 0.046(2) -0.0004(15) 0.0040(16) -0.0113(16)
C2 0.040(2) 0.086(3) 0.072(3) -0.001(2) 0.0103(19) -0.011(2)
C3 0.051(2) 0.079(3) 0.059(3) -0.007(2) 0.0214(19) -0.002(2)
C4 0.049(2) 0.057(2) 0.0399(18) -0.0042(16) 0.0077(15) -0.0007(15)
C5 0.061(2) 0.061(2) 0.0419(19) -0.0001(18) 0.0089(17) -0.0035(16)
C6 0.077(3) 0.076(3) 0.042(2) -0.016(2) 0.002(2) -0.0052(19)
C7 0.061(3) 0.089(3) 0.044(2) 0.001(2) 0.0021(19) 0.010(2)
C8 0.060(3) 0.067(3) 0.061(3) 0.008(2) 0.007(2) 0.008(2)
C9 0.051(2) 0.057(2) 0.053(2) -0.0023(18) 0.0080(18) 0.0001(18)
C10 0.089(4) 0.142(6) 0.070(4) 0.014(4) -0.026(3) 0.005(4)
C11 0.085(4) 0.062(3) 0.097(4) 0.010(3) -0.004(3) -0.020(3)
C12 0.095(4) 0.066(3) 0.069(3) 0.007(3) 0.009(3) -0.016(2)
C13 0.054(2) 0.091(3) 0.056(2) 0.008(2) -0.009(2) -0.008(2)
C14 0.057(2) 0.091(3) 0.048(2) 0.016(2) 0.0077(19) -0.002(2)
C15 0.124(6) 0.102(5) 0.079(4) 0.033(4) 0.020(4) 0.005(3)

loop_
_atom_type_symbol
_atom_type_scat_dispersion_real
_atom_type_scat_dispersion_imag
_atom_type_scat_Cromer_Mann_a1
_atom_type_scat_Cromer_Mann_a2
_atom_type_scat_Cromer_Mann_a3
_atom_type_scat_Cromer_Mann_a4
_atom_type_scat_Cromer_Mann_b1
_atom_type_scat_Cromer_Mann_b2
_atom_type_scat_Cromer_Mann_b3
_atom_type_scat_Cromer_Mann_b4
_atom_type_scat_Cromer_Mann_c
_atom_type_scat_source
_atom_type_scat_dispersion_source
C 0.01920 0.00962 2.31000 1.02000 1.58860 0.86500 20.84390 10.20750 0.56870 51.65120 0.215599998832 'International Tables Volume C Table 6.1.1.4 (pp. 500-502)' 'Henke, Gullikson and Davis, At. Data and Nucl. Data Tables, 1993, 54, 2'
Cl 0.36843 0.69943 11.46040 7.19640 6.25560 1.64550 0.01040 1.16620 18.51940 47.77840 -9.55739974976 'International Tables Volume C Table 6.1.1.4 (pp. 500-502)' 'Henke, Gullikson and Davis, At. Data and Nucl. Data Tables, 1993, 54, 2'
H 0.00000 0.00000 0.49300 0.32291 0.14019 0.04081 10.51090 26.12570 3.14236 57.79970 0.0030380000826 'International Tables Volume C Table 6.1.1.4 (pp. 500-502)' 'Henke, Gullikson and Davis, At. Data and Nucl. Data Tables, 1993, 54, 2'
O 0.05239 0.03377 3.04850 2.28680 1.54630 0.86700 13.27710 5.70110 0.32390 32.90890 0.250800013542 'International Tables Volume C Table 6.1.1.4 (pp. 500-502)' 'Henke, Gullikson and Davis, At. Data and Nucl. Data Tables, 1993, 54, 2'
N 0.03256 0.01839 12.21260 3.13220 2.01250 1.16630 0.00570 9.89330 28.99750 0.58260 -11.5290002823 'International Tables Volume C Table 6.1.1.4 (pp. 500-502)' 'Henke, Gullikson and Davis, At. Data and Nucl. Data Tables, 1993, 54, 2'
Cd 0.15708 4.73503 19.22140 17.64440 4.46100 1.60290 0.59460 6.90890 24.70080 87.48250 5.06939983368 'International Tables Volume C Table 6.1.1.4 (pp. 500-502)' 'Henke, Gullikson and Davis, At. Data and Nucl. Data Tables, 1993, 54, 2'
Se -0.79210 1.18296 17.00060 5.81960 3.97310 4.35430 2.40980 0.27260 15.23720 43.81630 2.84089994431 'International Tables Volume C Table 6.1.1.4 (pp. 500-502)' 'Henke, Gullikson and Davis, At. Data and Nucl. Data Tables, 1993, 54, 2'

loop_
_geom_angle_atom_site_label_1
_geom_angle_atom_site_label_2
_geom_angle_atom_site_label_3
_geom_angle
_geom_angle_site_symmetry_1
_geom_angle_site_symmetry_3
Cl1 Cd1 Se1 86.93(3) . .
Cl1 Cd1 Se1 120.71(3) 3_755 .
Cl3 Cd1 Se1 101.12(3) 3_655 .
Cl3 Cd1 Se1 115.15(3) . .
Cl3 Cd1 Cl1 123.62(4) . 3_755
Cl3 Cd1 Cl1 93.05(3) 3_655 3_755
Cl3 Cd1 Cl1 93.25(3) . .
Cl3 Cd1 Cl1 171.95(3) 3_655 .
C1 Se1 Cd1 99.49(11) . .
C15 O2 C14 117.9(5) . .
C2 N1 C1 109.8(4) . .
C13 N1 C1 124.9(4) . .
C13 N1 C2 124.8(4) . .
C3 N2 C1 109.9(3) . .
C4 N2 C1 126.5(3) . .
C4 N2 C3 122.5(4) . .
N1 C1 Se1 126.6(3) . .
N2 C1 Se1 127.0(3) . .
N2 C1 N1 106.4(4) . .
H2 C2 N1 126.6(2) . .
C3 C2 N1 106.9(4) . .
C3 C2 H2 126.6(3) . .
C2 C3 N2 107.0(4) . .
H3 C3 N2 126.5(3) . .
H3 C3 C2 126.5(3) . .
C5 C4 N2 117.2(4) . .
C9 C4 N2 120.0(3) . .
C9 C4 C5 122.8(4) . .
C6 C5 C4 117.6(4) . .
C12 C5 C4 122.0(4) . .
C12 C5 C6 120.4(4) . .
H6 C6 C5 119.2(3) . .
C7 C6 C5 121.6(4) . .
C7 C6 H6 119.2(3) . .
C8 C7 C6 118.8(4) . .
C10 C7 C6 119.9(5) . .
C10 C7 C8 121.3(5) . .
H8 C8 C7 118.9(3) . .
C9 C8 C7 122.1(5) . .
C9 C8 H8 118.9(3) . .
C8 C9 C4 117.1(4) . .
C11 C9 C4 120.9(4) . .
C11 C9 C8 122.0(4) . .
H10a C10 C7 109.5 . .
H10b C10 C7 109.5 . .
H10b C10 H10a 109.5 . .
H10c C10 C7 109.5 . .
H10c C10 H10a 109.5 . .
H10c C10 H10b 109.5 . .
H11a C11 C9 109.5 . .
H11b C11 C9 109.5 . .
H11b C11 H11a 109.5 . .
H11c C11 C9 109.5 . .
H11c C11 H11a 109.5 . .
H11c C11 H11b 109.5 . .
H12a C12 C5 109.5 . .
H12b C12 C5 109.5 . .
H12b C12 H12a 109.5 . .
H12c C12 C5 109.5 . .
H12c C12 H12a 109.5 . .
H12c C12 H12b 109.5 . .
H13a C13 N1 109.4(3) . .
H13b C13 N1 109.4(3) . .
H13b C13 H13a 108.0 . .
C14 C13 N1 111.0(4) . .
C14 C13 H13a 109.4(3) . .
C14 C13 H13b 109.4(3) . .
O2 C14 O1 124.2(5) . .
C13 C14 O1 125.7(5) . .
C13 C14 O2 110.1(4) . .
H15a C15 O2 109.5 . .
H15b C15 O2 109.5 . .
H15b C15 H15a 109.5 . .
H15c C15 O2 109.5 . .
H15c C15 H15a 109.5 . .
H15c C15 H15b 109.5 . .

loop_
_geom_bond_atom_site_label_1
_geom_bond_atom_site_label_2
_geom_bond_distance
_geom_bond_site_symmetry_2
Cd1 Se1 2.6555(5) .
Cd1 Cl1 2.7328(9) .
Cd1 Cl1 2.5248(10) 3_755
Cd1 Cl3 2.7028(10) 3_655
Cd1 Cl3 2.5355(9) .
Se1 C1 1.873(4) .
O1 C14 1.201(6) .
O2 C14 1.330(6) .
O2 C15 1.433(8) .
N1 C1 1.342(5) .
N1 C2 1.383(6) .
N1 C13 1.466(6) .
N2 C1 1.336(5) .
N2 C3 1.384(5) .
N2 C4 1.443(5) .
C2 H2 0.9300 .
C2 C3 1.337(7) .
C3 H3 0.9300 .
C4 C5 1.396(6) .
C4 C9 1.392(6) .
C5 C6 1.377(6) .
C5 C12 1.495(7) .
C6 H6 0.9300 .
C6 C7 1.396(8) .
C7 C8 1.375(8) .
C7 C10 1.505(7) .
C8 H8 0.9300 .
C8 C9 1.391(6) .
C9 C11 1.496(7) .
C10 H10a 0.9600 .
C10 H10b 0.9600 .
C10 H10c 0.9600 .
C11 H11a 0.9600 .
C11 H11b 0.9600 .
C11 H11c 0.9600 .
C12 H12a 0.9600 .
C12 H12b 0.9600 .
C12 H12c 0.9600 .
C13 H13a 0.9700 .
C13 H13b 0.9700 .
C13 C14 1.486(8) .
C15 H15a 0.9600 .
C15 H15b 0.9600 .
C15 H15c 0.9600 .
